data_2105304
loop_
_publ_author_name
'St\"oger, Berthold'
'Kautny, Paul'
'Lumpi, Daniel'
'Zobetz, Erich'
'Fr\"ohlich, Johannes'

_publ_section_title
;
 Solvatomorphism of
 9,9'-[1,3,4-thiadiazole-2,5-diylbis(2,3-thiophendiyl-4,1-phenylene)]bis[9<i>H</i>-carbazole]:
 isostructurality, modularity and order--disorder theory
;
_journal_issue 6
_journal_name_full 'Acta Crystallographica Section B'
_journal_page_first 667
_journal_page_last 676
_journal_paper_doi 10.1107/S0108768112039651
_journal_volume 68
_journal_year 2012
_chemical_formula_sum 'C52 H34 N4 S3'
_chemical_formula_weight 811.1
_chemical_name_systematic ' ?'
_space_group_IT_number 2
_symmetry_cell_setting triclinic
_symmetry_space_group_name_Hall '-P 1'
_symmetry_space_group_name_H-M 'P -1'
_cell_angle_alpha 103.260(7)
_cell_angle_beta 99.338(6)
_cell_angle_gamma 101.444(4)
_cell_formula_units_Z 2
_cell_length_a 8.8595(7)
_cell_length_b 11.5099(9)
_cell_length_c 21.2526(18)
_cell_measurement_reflns_used 15784
_cell_measurement_temperature 100
_cell_measurement_theta_max 32.5
_cell_measurement_theta_min 2.3
_cell_volume 2017.8(3)
_diffrn_ambient_temperature 100
_diffrn_measured_fraction_theta_full 0.99
_diffrn_measured_fraction_theta_max 0.99
_diffrn_measurement_device 'four-cycle diffractometer'
_diffrn_measurement_device_type 'Bruker KAPPA APEX II'
_diffrn_measurement_method '\w and \p scans'
_diffrn_radiation_monochromator graphite
_diffrn_radiation_source 'X-ray tube'
_diffrn_radiation_type 'Mo K\a'
_diffrn_radiation_wavelength 0.71073
_diffrn_reflns_av_R_equivalents 0.0296
_diffrn_reflns_av_sigmaI/netI 0.0394
_diffrn_reflns_limit_h_max 13
_diffrn_reflns_limit_h_min -9
_diffrn_reflns_limit_k_max 16
_diffrn_reflns_limit_k_min -17
_diffrn_reflns_limit_l_max 31
_diffrn_reflns_limit_l_min -32
_diffrn_reflns_number 43614
_diffrn_reflns_theta_full 32.64
_diffrn_reflns_theta_max 32.64
_diffrn_reflns_theta_min 1.01
_exptl_absorpt_coefficient_mu 0.227
_exptl_absorpt_correction_T_max 0.95
_exptl_absorpt_correction_T_min 0.86
_exptl_absorpt_correction_type multi-scan
_exptl_absorpt_process_details SADABS
_exptl_crystal_colour 'clear yellow'
_exptl_crystal_density_diffrn 1.3345
_exptl_crystal_description block
_exptl_crystal_F_000 844
_exptl_crystal_size_max 0.64
_exptl_crystal_size_mid 0.45
_exptl_crystal_size_min 0.24
_refine_diff_density_max 0.42
_refine_diff_density_min -0.34
_refine_ls_extinction_method none
_refine_ls_goodness_of_fit_ref 1.69
_refine_ls_hydrogen_treatment constr
_refine_ls_number_constraints 183
_refine_ls_number_parameters 557
_refine_ls_number_reflns 14636
_refine_ls_number_restraints 6
_refine_ls_R_factor_all 0.0657
_refine_ls_R_factor_gt 0.0399
_refine_ls_shift/su_max 0.0318
_refine_ls_shift/su_mean 0.0021
_refine_ls_structure_factor_coef F
_refine_ls_weighting_details w=1/(\s^2^(F)+0.0001F^2^)
_refine_ls_weighting_scheme sigma
_refine_ls_wR_factor_gt 0.0422
_refine_ls_wR_factor_ref 0.0440
_reflns_number_gt 10276
_reflns_number_total 14636
_reflns_threshold_expression I>3\s(I)
_cod_data_source_file ry5046.cif
_cod_data_source_block mono_benzene
_cod_database_code 2105304
_cod_database_fobs_code 2105304

loop_
_symmetry_equiv_pos_site_id
_symmetry_equiv_pos_as_xyz
1 x,y,z
2 -x,-y,-z

loop_
_atom_site_type_symbol
_atom_site_label
_atom_site_fract_x
_atom_site_fract_y
_atom_site_fract_z
_atom_site_U_iso_or_equiv
_atom_site_adp_type
_atom_site_calc_flag
_atom_site_occupancy
_atom_site_symmetry_multiplicity
S S1 -0.22441(3) 0.01263(2) 0.548632(13) 0.01572(9) Uani d 1 2
S S2 -0.41753(3) -0.36593(3) 0.553004(15) 0.02039(10) Uani d 1 2
S S3 -0.42872(3) 0.05929(3) 0.355911(13) 0.01785(9) Uani d 1 2
N N1 -0.41146(11) -0.19039(9) 0.47612(5) 0.0189(3) Uani d 1 2
N N2 -0.41721(11) -0.10817(9) 0.43895(5) 0.0183(3) Uani d 1 2
N N3 0.22853(10) 0.23626(8) 0.81318(5) 0.0159(3) Uani d 1 2
N N4 0.22099(10) 0.47090(8) 0.69630(4) 0.0150(3) Uani d 1 2
C C1 -0.31613(12) -0.14164(10) 0.53475(5) 0.0144(3) Uani d 1 2
C C2 -0.32680(12) 0.00178(10) 0.46955(5) 0.0141(3) Uani d 1 2
C C3 -0.30350(12) -0.21629(9) 0.58117(5) 0.0145(3) Uani d 1 2
C C4 -0.22628(12) -0.18936(9) 0.64661(5) 0.0142(3) Uani d 1 2
C C5 -0.26478(13) -0.29170(10) 0.67338(6) 0.0190(4) Uani d 1 2
C C6 -0.36350(14) -0.39302(11) 0.62826(6) 0.0224(4) Uani d 1 2
C C7 -0.31699(12) 0.09891(10) 0.43608(5) 0.0143(3) Uani d 1 2
C C8 -0.22439(12) 0.21788(10) 0.45393(5) 0.0149(3) Uani d 1 2
C C9 -0.24314(14) 0.27417(11) 0.40094(6) 0.0200(4) Uani d 1 2
C C10 -0.34947(14) 0.19986(11) 0.34587(6) 0.0213(4) Uani d 1 2
C C11 -0.11379(12) -0.07294(10) 0.68683(5) 0.0138(3) Uani d 1 2
C C12 -0.13664(13) -0.01415(10) 0.74862(6) 0.0180(4) Uani d 1 2
C C13 -0.02537(13) 0.08823(11) 0.79016(6) 0.0191(4) Uani d 1 2
C C14 0.11005(12) 0.13494(10) 0.76991(5) 0.0150(3) Uani d 1 2
C C15 0.13278(13) 0.07926(10) 0.70783(5) 0.0152(4) Uani d 1 2
C C16 0.02248(12) -0.02479(10) 0.66720(5) 0.0142(3) Uani d 1 2
C C17 -0.11233(13) 0.28198(9) 0.51812(5) 0.0142(3) Uani d 1 2
C C18 0.04657(13) 0.32392(10) 0.51832(5) 0.0164(4) Uani d 1 2
C C19 0.15603(13) 0.38548(10) 0.57671(5) 0.0166(4) Uani d 1 2
C C20 0.10718(13) 0.40645(9) 0.63665(5) 0.0143(3) Uani d 1 2
C C21 -0.05103(13) 0.36640(10) 0.63727(5) 0.0161(4) Uani d 1 2
C C22 -0.16064(13) 0.30556(10) 0.57837(5) 0.0156(4) Uani d 1 2
C C23 0.38583(13) 0.23496(10) 0.83412(5) 0.0162(4) Uani d 1 2
C C24 0.45910(14) 0.13893(11) 0.81886(6) 0.0206(4) Uani d 1 2
C C25 0.61639(14) 0.16043(13) 0.84910(6) 0.0262(5) Uani d 1 2
C C26 0.69958(14) 0.27404(13) 0.89294(6) 0.0269(5) Uani d 1 2
C C27 0.62555(13) 0.36866(12) 0.90813(6) 0.0220(4) Uani d 1 2
C C28 0.46637(13) 0.34913(10) 0.87920(5) 0.0169(4) Uani d 1 2
C C29 0.35225(13) 0.42270(10) 0.88655(5) 0.0165(4) Uani d 1 2
C C30 0.35905(15) 0.54075(11) 0.92456(6) 0.0219(4) Uani d 1 2
C C31 0.22320(15) 0.58276(11) 0.92119(6) 0.0242(4) Uani d 1 2
C C32 0.08050(15) 0.50972(11) 0.88007(6) 0.0239(4) Uani d 1 2
C C33 0.07009(14) 0.39197(11) 0.84163(6) 0.0199(4) Uani d 1 2
C C34 0.20651(13) 0.34960(10) 0.84566(5) 0.0157(4) Uani d 1 2
C C35 0.22161(13) 0.58527(10) 0.73787(5) 0.0153(4) Uani d 1 2
C C36 0.10339(14) 0.64885(11) 0.73830(6) 0.0196(4) Uani d 1 2
C C37 0.13773(15) 0.76331(11) 0.78374(6) 0.0236(4) Uani d 1 2
C C38 0.28438(15) 0.81344(11) 0.82779(6) 0.0236(4) Uani d 1 2
C C39 0.40185(15) 0.74985(10) 0.82678(6) 0.0209(4) Uani d 1 2
C C40 0.37122(13) 0.63472(10) 0.78109(5) 0.0160(4) Uani d 1 2
C C41 0.46554(13) 0.54763(10) 0.76517(5) 0.0152(4) Uani d 1 2
C C42 0.62076(13) 0.54584(11) 0.78992(6) 0.0193(4) Uani d 1 2
C C43 0.67659(14) 0.44613(11) 0.76193(6) 0.0216(4) Uani d 1 2
C C44 0.57908(13) 0.34779(11) 0.71075(6) 0.0198(4) Uani d 1 2
C C45 0.42478(13) 0.34761(10) 0.68534(6) 0.0164(4) Uani d 1 2
C C46 0.37016(12) 0.44872(10) 0.71278(5) 0.0142(3) Uani d 1 2
C C47 0.3009(4) 0.1133(4) 0.9923(2) 0.0521(14) Uani d 0.753(8) 2
C C48 0.2369(4) 0.2123(4) 0.98731(16) 0.0394(13) Uani d 0.753(8) 2
C C49 0.1280(3) 0.2449(2) 1.02326(14) 0.0400(9) Uani d 0.753(8) 2
C C50 0.0845(3) 0.1788(4) 1.06674(11) 0.0485(12) Uani d 0.753(8) 2
C C51 0.1479(5) 0.0815(4) 1.07259(14) 0.0554(15) Uani d 0.753(8) 2
C C52 0.2543(5) 0.0488(3) 1.0361(2) 0.0607(15) Uani d 0.753(8) 2
H H5 -0.225121 -0.289331 0.718581 0.0228 Uiso d 1 2
H H6 -0.398589 -0.470457 0.637595 0.0268 Uiso d 1 2
H H9 -0.186513 0.356154 0.403812 0.024 Uiso d 1 2
H H10 -0.376788 0.223789 0.305941 0.0255 Uiso d 1 2
H H12 -0.230918 -0.045235 0.762456 0.0215 Uiso d 1 2
H H13 -0.041746 0.126762 0.83277 0.023 Uiso d 1 2
H H15 0.224682 0.112896 0.693209 0.0183 Uiso d 1 2
H H16 0.040195 -0.064182 0.625013 0.0171 Uiso d 1 2
H H18 0.080739 0.309858 0.477214 0.0197 Uiso d 1 2
H H19 0.265082 0.413638 0.575984 0.02 Uiso d 1 2
H H21 -0.084788 0.38077 0.678467 0.0193 Uiso d 1 2
H H22 -0.270128 0.279562 0.57902 0.0188 Uiso d 1 2
H H24 0.402828 0.060945 0.788588 0.0247 Uiso d 1 2
H H25 0.669809 0.095674 0.839736 0.0314 Uiso d 1 2
H H26 0.809002 0.286402 0.912642 0.0323 Uiso d 1 2
H H27 0.682822 0.446653 0.938133 0.0264 Uiso d 1 2
H H30 0.45679 0.591962 0.952615 0.0262 Uiso d 1 2
H H31 0.226864 0.663485 0.947555 0.029 Uiso d 1 2
H H32 -0.012011 0.541442 0.878334 0.0286 Uiso d 1 2
H H33 -0.027904 0.341774 0.813312 0.0239 Uiso d 1 2
H H36 0.002291 0.614881 0.708378 0.0235 Uiso d 1 2
H H37 0.058621 0.809467 0.785005 0.0283 Uiso d 1 2
H H38 0.30381 0.892542 0.858965 0.0284 Uiso d 1 2
H H39 0.502539 0.784294 0.856959 0.0251 Uiso d 1 2
H H42 0.6876 0.612401 0.825665 0.0232 Uiso d 1 2
H H43 0.78374 0.444636 0.777939 0.0259 Uiso d 1 2
H H44 0.619824 0.279008 0.692839 0.0237 Uiso d 1 2
H H45 0.358014 0.280127 0.650077 0.0197 Uiso d 1 2
H H47 0.374634 0.090375 0.96622 0.0626 Uiso d 0.753(8) 2
H H48 0.269313 0.259639 0.957942 0.0473 Uiso d 0.753(8) 2
H H49 0.083339 0.312458 1.01808 0.048 Uiso d 0.753(8) 2
H H50 0.010343 0.200835 1.092729 0.0582 Uiso d 0.753(8) 2
H H51 0.117178 0.035436 1.102761 0.0665 Uiso d 0.753(8) 2
H H52 0.297073 -0.019785 1.041119 0.0728 Uiso d 0.753(8) 2
C C52b 0.2940(11) 0.0495(12) 1.0138(5) 0.040(2) Uiso d 0.247(8) 2
C C51b 0.1965(9) 0.0357(8) 1.0575(4) 0.0273(18) Uiso d 0.247(8) 2
C C50b 0.1070(10) 0.1199(11) 1.0712(5) 0.030(2) Uiso d 0.247(8) 2
C C47b 0.2919(15) 0.1456(12) 0.9863(6) 0.031(2) Uiso d 0.247(8) 2
C C49b 0.1163(11) 0.2147(8) 1.0413(5) 0.036(2) Uiso d 0.247(8) 2
C C48b 0.2089(17) 0.2261(15) 0.9956(7) 0.041(3) Uiso d 0.247(8) 2
H H51b 0.191179 -0.030909 1.07781 0.0327 Uiso d 0.247(8) 2
H H50b 0.038356 0.112432 1.101448 0.0363 Uiso d 0.247(8) 2
H H47b 0.360699 0.154378 0.956181 0.0373 Uiso d 0.247(8) 2
H H49b 0.056691 0.274614 1.05251 0.0429 Uiso d 0.247(8) 2
H H48b 0.211533 0.288901 0.972623 0.0498 Uiso d 0.247(8) 2
H H52b 0.360121 -0.005726 1.003347 0.0479 Uiso d 0.247(8) 2

loop_
_atom_site_aniso_label
_atom_site_aniso_U_11
_atom_site_aniso_U_22
_atom_site_aniso_U_33
_atom_site_aniso_U_12
_atom_site_aniso_U_13
_atom_site_aniso_U_23
_atom_site_aniso_type_symbol
S1 0.01598(13) 0.01194(13) 0.01518(13) -0.00037(10) -0.00123(10) 0.00222(10) S
S2 0.01855(15) 0.01210(13) 0.02606(16) -0.00245(11) 0.00640(12) 0.00072(11) S
S3 0.01472(14) 0.02342(15) 0.01349(13) 0.00551(11) 0.00073(10) 0.00218(11) S
N1 0.0189(5) 0.0158(5) 0.0180(5) 0.0000(4) 0.0023(4) 0.0014(4) N
N2 0.0173(5) 0.0174(5) 0.0166(5) 0.0009(4) 0.0015(4) 0.0020(4) N
N3 0.0119(4) 0.0150(5) 0.0177(5) 0.0028(4) 0.0011(4) 0.0003(4) N
N4 0.0127(4) 0.0138(4) 0.0155(4) 0.0025(4) 0.0016(4) -0.0004(4) N
C1 0.0105(5) 0.0120(5) 0.0180(5) 0.0012(4) 0.0041(4) -0.0007(4) C
C2 0.0100(5) 0.0175(5) 0.0130(5) 0.0038(4) 0.0024(4) 0.0003(4) C
C3 0.0116(5) 0.0101(5) 0.0200(5) 0.0005(4) 0.0058(4) 0.0008(4) C
C4 0.0109(5) 0.0119(5) 0.0205(5) 0.0038(4) 0.0062(4) 0.0030(4) C
C5 0.0153(5) 0.0182(6) 0.0266(6) 0.0053(5) 0.0071(5) 0.0095(5) C
C6 0.0193(6) 0.0152(6) 0.0352(7) 0.0028(5) 0.0100(5) 0.0104(5) C
C7 0.0119(5) 0.0190(6) 0.0114(5) 0.0056(4) 0.0025(4) 0.0014(4) C
C8 0.0127(5) 0.0171(5) 0.0150(5) 0.0061(4) 0.0037(4) 0.0021(4) C
C9 0.0222(6) 0.0195(6) 0.0202(6) 0.0075(5) 0.0050(5) 0.0068(5) C
C10 0.0234(6) 0.0264(6) 0.0181(6) 0.0119(5) 0.0051(5) 0.0084(5) C
C11 0.0127(5) 0.0128(5) 0.0169(5) 0.0049(4) 0.0025(4) 0.0048(4) C
C12 0.0142(5) 0.0191(6) 0.0203(6) 0.0022(4) 0.0064(4) 0.0046(5) C
C13 0.0180(6) 0.0211(6) 0.0173(6) 0.0043(5) 0.0059(5) 0.0022(5) C
C14 0.0127(5) 0.0131(5) 0.0177(5) 0.0030(4) 0.0010(4) 0.0030(4) C
C15 0.0126(5) 0.0153(5) 0.0185(5) 0.0033(4) 0.0042(4) 0.0056(4) C
C16 0.0137(5) 0.0141(5) 0.0157(5) 0.0046(4) 0.0040(4) 0.0037(4) C
C17 0.0152(5) 0.0108(5) 0.0162(5) 0.0040(4) 0.0028(4) 0.0030(4) C
C18 0.0159(5) 0.0177(6) 0.0158(5) 0.0044(4) 0.0061(4) 0.0027(4) C
C19 0.0129(5) 0.0163(5) 0.0196(6) 0.0016(4) 0.0050(4) 0.0034(4) C
C20 0.0140(5) 0.0110(5) 0.0155(5) 0.0020(4) 0.0015(4) 0.0011(4) C
C21 0.0154(5) 0.0163(5) 0.0155(5) 0.0029(4) 0.0057(4) 0.0017(4) C
C22 0.0119(5) 0.0154(5) 0.0183(5) 0.0013(4) 0.0041(4) 0.0030(4) C
C23 0.0127(5) 0.0224(6) 0.0136(5) 0.0031(4) 0.0029(4) 0.0057(4) C
C24 0.0178(6) 0.0250(6) 0.0191(6) 0.0076(5) 0.0044(5) 0.0038(5) C
C25 0.0205(6) 0.0386(8) 0.0219(6) 0.0148(6) 0.0056(5) 0.0060(6) C
C26 0.0129(6) 0.0457(8) 0.0206(6) 0.0068(6) 0.0021(5) 0.0075(6) C
C27 0.0149(6) 0.0307(7) 0.0163(6) -0.0008(5) 0.0018(5) 0.0053(5) C
C28 0.0139(5) 0.0219(6) 0.0139(5) 0.0009(4) 0.0035(4) 0.0057(4) C
C29 0.0173(5) 0.0170(5) 0.0140(5) 0.0005(4) 0.0030(4) 0.0050(4) C
C30 0.0265(7) 0.0186(6) 0.0155(5) -0.0011(5) 0.0020(5) 0.0023(5) C
C31 0.0340(7) 0.0165(6) 0.0195(6) 0.0066(5) 0.0040(5) 0.0009(5) C
C32 0.0271(7) 0.0225(6) 0.0224(6) 0.0114(5) 0.0031(5) 0.0038(5) C
C33 0.0191(6) 0.0199(6) 0.0187(6) 0.0053(5) 0.0004(5) 0.0034(5) C
C34 0.0177(5) 0.0146(5) 0.0144(5) 0.0033(4) 0.0034(4) 0.0034(4) C
C35 0.0179(5) 0.0132(5) 0.0137(5) 0.0033(4) 0.0039(4) 0.0015(4) C
C36 0.0202(6) 0.0198(6) 0.0184(6) 0.0071(5) 0.0032(5) 0.0035(5) C
C37 0.0321(7) 0.0210(6) 0.0211(6) 0.0139(5) 0.0072(5) 0.0052(5) C
C38 0.0350(7) 0.0155(6) 0.0181(6) 0.0069(5) 0.0043(5) 0.0004(5) C
C39 0.0258(6) 0.0177(6) 0.0146(5) 0.0017(5) -0.0011(5) 0.0023(4) C
C40 0.0190(6) 0.0153(5) 0.0131(5) 0.0030(4) 0.0022(4) 0.0044(4) C
C41 0.0160(5) 0.0162(5) 0.0131(5) 0.0017(4) 0.0023(4) 0.0058(4) C
C42 0.0166(6) 0.0231(6) 0.0160(5) 0.0014(5) 0.0000(4) 0.0063(5) C
C43 0.0157(6) 0.0319(7) 0.0205(6) 0.0081(5) 0.0035(5) 0.0119(5) C
C44 0.0209(6) 0.0231(6) 0.0223(6) 0.0105(5) 0.0107(5) 0.0113(5) C
C45 0.0170(6) 0.0158(5) 0.0180(5) 0.0031(4) 0.0069(4) 0.0061(4) C
C46 0.0115(5) 0.0159(5) 0.0160(5) 0.0022(4) 0.0042(4) 0.0063(4) C
C47 0.0403(15) 0.052(3) 0.0449(19) 0.0137(17) -0.0091(12) -0.0135(19) C
C48 0.042(2) 0.044(2) 0.0238(13) -0.0127(17) 0.0064(11) 0.0121(13) C
C49 0.0462(15) 0.0268(12) 0.0351(15) -0.0036(10) -0.0027(11) 0.0037(10) C
C50 0.0399(14) 0.061(2) 0.0245(11) -0.0186(15) 0.0101(9) -0.0032(12) C
C51 0.064(2) 0.051(3) 0.0309(15) -0.029(2) -0.0156(16) 0.0259(17) C
C52 0.061(3) 0.0382(15) 0.057(3) -0.0043(17) -0.032(2) 0.0086(18) C

loop_
_atom_type_symbol
_atom_type_scat_dispersion_real
_atom_type_scat_dispersion_imag
_atom_type_scat_source
C 0.0033 0.0016 'International Tables Vol C tables 4.2.6.8 and 6.1.1.1'
H 0.0000 0.0000 'International Tables Vol C tables 4.2.6.8 and 6.1.1.1'
N 0.0061 0.0033 'International Tables Vol C tables 4.2.6.8 and 6.1.1.1'
S 0.1246 0.1234 'International Tables Vol C tables 4.2.6.8 and 6.1.1.1'

loop_
_geom_angle_atom_site_label_1
_geom_angle_atom_site_label_2
_geom_angle_atom_site_label_3
_geom_angle
C1 S1 C2 87.02(5)
C3 S2 C6 91.84(5)
C7 S3 C10 91.58(5)
N2 N1 C1 112.88(9)
N1 N2 C2 113.04(9)
C14 N3 C23 124.94(10)
C14 N3 C34 126.41(10)
C23 N3 C34 108.49(8)
C20 N4 C35 125.36(10)
C20 N4 C46 124.48(9)
C35 N4 C46 108.01(8)
S1 C1 N1 113.55(9)
S1 C1 C3 127.15(7)
N1 C1 C3 119.22(9)
S1 C2 N2 113.51(9)
S1 C2 C7 126.70(7)
N2 C2 C7 119.78(9)
S2 C3 C1 115.62(7)
S2 C3 C4 111.52(9)
C1 C3 C4 132.65(9)
C3 C4 C5 111.50(9)
C3 C4 C11 127.19(11)
C5 C4 C11 121.30(10)
C4 C5 C6 113.13(11)
C4 C5 H5 123.43
C6 C5 H5 123.43
S2 C6 C5 111.98(10)
S2 C6 H6 124.01
C5 C6 H6 124.01
S3 C7 C2 116.30(7)
S3 C7 C8 111.48(9)
C2 C7 C8 132.00(9)
C7 C8 C9 111.48(9)
C7 C8 C17 126.46(11)
C9 C8 C17 122.01(9)
C8 C9 C10 113.14(11)
C8 C9 H9 123.43
C10 C9 H9 123.43
S3 C10 C9 112.29(10)
S3 C10 H10 123.86
C9 C10 H10 123.86
C4 C11 C12 119.76(10)
C4 C11 C16 121.54(10)
C12 C11 C16 118.50(8)
C11 C12 C13 121.04(11)
C11 C12 H12 119.48
C13 C12 H12 119.48
C12 C13 C14 119.74(11)
C12 C13 H13 120.13
C14 C13 H13 120.13
N3 C14 C13 120.34(10)
N3 C14 C15 119.68(10)
C13 C14 C15 119.93(9)
C14 C15 C16 119.91(11)
C14 C15 H15 120.05
C16 C15 H15 120.05
C11 C16 C15 120.85(10)
C11 C16 H16 119.58
C15 C16 H16 119.58
C8 C17 C18 118.76(10)
C8 C17 C22 122.58(10)
C18 C17 C22 118.63(9)
C17 C18 C19 121.21(11)
C17 C18 H18 119.4
C19 C18 H18 119.4
C18 C19 C20 119.71(10)
C18 C19 H19 120.14
C20 C19 H19 120.14
N4 C20 C19 119.08(10)
N4 C20 C21 121.09(10)
C19 C20 C21 119.83(9)
C20 C21 C22 120.18(11)
C20 C21 H21 119.91
C22 C21 H21 119.91
C17 C22 C21 120.42(10)
C17 C22 H22 119.79
C21 C22 H22 119.79
N3 C23 C24 128.98(9)
N3 C23 C28 109.02(10)
C24 C23 C28 121.90(10)
C23 C24 C25 117.30(10)
C23 C24 H24 121.35
C25 C24 H24 121.35
C24 C25 C26 121.74(13)
C24 C25 H25 119.13
C26 C25 H25 119.13
C25 C26 C27 120.56(11)
C25 C26 H26 119.72
C27 C26 H26 119.72
C26 C27 C28 119.02(10)
C26 C27 H27 120.49
C28 C27 H27 120.49
C23 C28 C27 119.46(11)
C23 C28 C29 106.85(9)
C27 C28 C29 133.65(10)
C28 C29 C30 134.00(10)
C28 C29 C34 106.89(9)
C30 C29 C34 119.09(11)
C29 C30 C31 119.06(10)
C29 C30 H30 120.47
C31 C30 H30 120.47
C30 C31 C32 121.09(11)
C30 C31 H31 119.46
C32 C31 H31 119.46
C31 C32 C33 121.17(13)
C31 C32 H32 119.41
C33 C32 H32 119.41
C32 C33 C34 117.57(10)
C32 C33 H33 121.22
C34 C33 H33 121.22
N3 C34 C29 108.72(10)
N3 C34 C33 129.26(9)
C29 C34 C33 122.01(10)
N4 C35 C36 129.24(9)
N4 C35 C40 108.76(10)
C36 C35 C40 121.95(9)
C35 C36 C37 117.21(10)
C35 C36 H36 121.39
C37 C36 H36 121.39
C36 C37 C38 121.88(13)
C36 C37 H37 119.06
C38 C37 H37 119.06
C37 C38 C39 120.55(10)
C37 C38 H38 119.73
C39 C38 H38 119.73
C38 C39 C40 118.88(10)
C38 C39 H39 120.56
C40 C39 H39 120.56
C35 C40 C39 119.51(11)
C35 C40 C41 107.10(9)
C39 C40 C41 133.37(10)
C40 C41 C42 133.66(9)
C40 C41 C46 106.95(9)
C42 C41 C46 119.39(11)
C41 C42 C43 118.78(9)
C41 C42 H42 120.61
C43 C42 H42 120.61
C42 C43 C44 120.94(11)
C42 C43 H43 119.53
C44 C43 H43 119.53
C43 C44 C45 121.29(12)
C43 C44 H44 119.35
C45 C44 H44 119.35
C44 C45 C46 117.56(9)
C44 C45 H45 121.22
C46 C45 H45 121.22
N4 C46 C41 109.18(10)
N4 C46 C45 128.79(8)
C41 C46 C45 122.02(10)
C48 C47 C52 117.4(4)
C48 C47 H47 121.29
C48 C47 C52b 140.6(8)
C48 C47 C47b 19.6(19)
C52 C47 H47 121.29
C52 C47 C52b 23.3(7)
C52 C47 C47b 137(2)
H47 C47 C52b 98.05
H47 C47 C47b 101.76
C52b C47 C47b 160(2)
C47 C48 C49 122.1(4)
C47 C48 H48 118.95
C47 C48 C47b 8.5(9)
C47 C48 C48b 133(3)
C49 C48 H48 118.95
C49 C48 C47b 130.6(9)
C49 C48 C48b 11(3)
H48 C48 C47b 110.42
H48 C48 C48b 108.13
C47b C48 C48b 141(3)
C48 C49 C50 118.9(3)
C48 C49 H49 120.53
C48 C49 C49b 112.3(11)
C48 C49 C48b 3.9(11)
C48 C49 H49b 174.77
C50 C49 H49 120.53
C50 C49 C49b 6.9(10)
C50 C49 C48b 122.8(11)
C50 C49 H49b 61.81
H49 C49 C49b 127.14
H49 C49 C48b 116.69
H49 C49 H49b 59
C49b C49 C48b 116.1(15)
C49b C49 H49b 68.24
C48b C49 H49b 172.66
C49 C50 C51 119.6(3)
C49 C50 H50 120.21
C49 C50 C50b 127.4(8)
C49 C50 C49b 4.9(8)
C51 C50 H50 120.21
C51 C50 C50b 9.4(7)
C51 C50 C49b 114.8(8)
H50 C50 C50b 112.1
H50 C50 C49b 124.95
C50b C50 C49b 122.8(11)
C50 C51 C52 121.1(4)
C50 C51 H51 119.44
C50 C51 C51b 146.2(8)
C50 C51 C50b 11.5(10)
C52 C51 H51 119.43
C52 C51 C51b 26.7(7)
C52 C51 C50b 130.7(11)
H51 C51 C51b 93.62
H51 C51 C50b 109.48
C51b C51 C50b 153.4(12)
C47 C52 C51 120.8(4)
C47 C52 H52 119.59
C47 C52 C52b 36.2(13)
C47 C52 C51b 147.3(9)
C51 C52 H52 119.59
C51 C52 C52b 156.6(13)
C51 C52 C51b 28.1(8)
H52 C52 C52b 83.56
H52 C52 C51b 92.36
C52b C52 C51b 168.0(11)
C47 H47 H47b 78.06
C48 H48 H48b 75.36
C47 C52b C52 120.4(18)
C47 C52b C51b 123.0(12)
C47 C52b C47b 6.2(7)
C47 C52b H52b 115.39
C52 C52b C51b 6.5(6)
C52 C52b C47b 114.3(17)
C52 C52b H52b 123.77
C51b C52b C47b 116.8(11)
C51b C52b H52b 121.61
C47b C52b H52b 121.61
C51 C51b C52 125.2(13)
C51 C51b C52b 128.1(12)
C51 C51b C50b 11.8(6)
C51 C51b H51b 110.71
C52 C51b C52b 5.5(5)
C52 C51b C50b 116.3(11)
C52 C51b H51b 122.72
C52b C51b C50b 118.5(10)
C52b C51b H51b 120.75
C50b C51b H51b 120.75
C50 C50b C51 159.1(16)
C50 C50b C51b 149.0(13)
C50 C50b C49b 29.4(7)
C50 C50b H50b 90.8
C51 C50b C51b 14.9(7)
C51 C50b C49b 131.8(14)
C51 C50b H50b 107.38
C51b C50b C49b 119.7(9)
C51b C50b H50b 120.13
C49b C50b H50b 120.13
C47 C47b C48 152(3)
C47 C47b C52b 13.6(15)
C47 C47b C48b 142(3)
C47 C47b H47b 102.34
C48 C47b C52b 138.3(14)
C48 C47b C48b 10.2(8)
C48 C47b H47b 105.77
C52b C47b C48b 128.1(14)
C52b C47b H47b 115.94
C48b C47b H47b 115.94
C49 C49b C50 168.2(18)
C49 C49b C50b 162.8(15)
C49 C49b C48b 41.7(11)
C49 C49b H49b 77.6
C50 C49b C50b 27.8(7)
C50 C49b C48b 149.7(14)
C50 C49b H49b 91.28
C50b C49b C48b 122.0(12)
C50b C49b H49b 119.02
C48b C49b H49b 119.02
C48 C48b C49 165(4)
C48 C48b C47b 28(2)
C48 C48b C49b 143(4)
C48 C48b H48b 94.2
C49 C48b C47b 137.0(18)
C49 C48b C49b 22.2(6)
C49 C48b H48b 100.43
C47b C48b C49b 114.8(15)
C47b C48b H48b 122.59
C49b C48b H48b 122.59
H47 H47b C47b 77.76
C49 H49b C49b 34.16
H48 H48b C48b 82.27

loop_
_geom_bond_atom_site_label_1
_geom_bond_atom_site_label_2
_geom_bond_distance
S1 C1 1.7348(11)
S1 C2 1.7398(11)
S2 C3 1.7279(10)
S2 C6 1.7100(14)
S3 C7 1.7343(11)
S3 C10 1.7066(13)
N1 N2 1.3679(15)
N1 C1 1.3155(13)
N2 C2 1.3105(13)
N3 C14 1.4200(12)
N3 C23 1.3966(15)
N3 C34 1.3957(15)
N4 C20 1.4251(12)
N4 C35 1.4055(14)
N4 C46 1.3997(15)
C1 C3 1.4544(18)
C2 C7 1.4525(17)
C3 C4 1.3812(15)
C4 C5 1.4278(18)
C4 C11 1.4790(13)
C5 C6 1.3618(14)
C5 H5 0.96
C6 H6 0.96
C7 C8 1.3809(14)
C8 C9 1.4255(18)
C8 C17 1.4830(13)
C9 C10 1.3609(14)
C9 H9 0.96
C10 H10 0.96
C11 C12 1.3986(16)
C11 C16 1.3938(16)
C12 C13 1.3854(13)
C12 H12 0.96
C13 C14 1.3897(17)
C13 H13 0.96
C14 C15 1.3935(16)
C15 C16 1.3864(13)
C15 H15 0.96
C16 H16 0.96
C17 C18 1.3937(16)
C17 C22 1.4003(17)
C18 C19 1.3841(14)
C18 H18 0.96
C19 C20 1.3956(17)
C19 H19 0.96
C20 C21 1.3891(16)
C21 C22 1.3907(14)
C21 H21 0.96
C22 H22 0.96
C23 C24 1.3917(18)
C23 C28 1.4079(14)
C24 C25 1.3841(17)
C24 H24 0.96
C25 C26 1.3989(16)
C25 H25 0.96
C26 C27 1.383(2)
C26 H26 0.96
C27 C28 1.3952(16)
C27 H27 0.96
C28 C29 1.4471(18)
C29 C30 1.3966(16)
C29 C34 1.4141(14)
C30 C31 1.381(2)
C30 H30 0.96
C31 C32 1.3970(15)
C31 H31 0.96
C32 C33 1.3895(16)
C32 H32 0.96
C33 C34 1.3876(18)
C33 H33 0.96
C35 C36 1.3917(18)
C35 C40 1.4107(14)
C36 C37 1.3866(15)
C36 H36 0.96
C37 C38 1.3990(16)
C37 H37 0.96
C38 C39 1.386(2)
C38 H38 0.96
C39 C40 1.3979(15)
C39 H39 0.96
C40 C41 1.4443(17)
C41 C42 1.3964(17)
C41 C46 1.4076(13)
C42 C43 1.3868(18)
C42 H42 0.96
C43 C44 1.3975(14)
C43 H43 0.96
C44 C45 1.3854(17)
C44 H44 0.96
C45 C46 1.3901(17)
C45 H45 0.96
C47 C48 1.387(7)
C47 C52 1.383(7)
C47 H47 0.96
C48 C49 1.380(5)
C48 H48 0.96
C49 C50 1.379(5)
C49 H49 0.96
C50 C51 1.369(7)
C50 H50 0.96
C51 C52 1.369(6)
C51 H51 0.96
C52 H52 0.96
C52b C51b 1.380(14)
C52b C47b 1.37(2)
C52b H52b 0.96
C51b C50b 1.380(15)
C51b H51b 0.96
C50b C49b 1.380(17)
C50b H50b 0.96
C47b C48b 1.29(2)
C47b H47b 0.96
C49b C48b 1.380(19)
C49b H49b 0.96
C48b H48b 0.96
